data_4134761
loop_
_publ_author_name
'Cui, Peng-Fei'
'Lin, Yue-Jian'
'Li, Zhen-Hua'
'Jin, Guo-Xin'

_publ_section_title
;
 Dihydrogen Bond Interaction Induced Separation of Hexane Isomers by
 Self-Assembled Carborane Metallacycles.
;
_journal_name_full 'Journal of the American Chemical Society'
_journal_paper_doi 10.1021/jacs.0c03176
_journal_year 2020
_chemical_formula_sum 'C109 H152 B20 Cl2 Ir4 N8 O5 S4'
_chemical_formula_weight 2838.52
_space_group_crystal_system monoclinic
_space_group_IT_number 14
_space_group_name_Hall '-P 2ybc'
_space_group_name_H-M_alt 'P 1 21/c 1'
_atom_sites_solution_hydrogens geom
_audit_creation_method SHELXL-2016/6
_cell_angle_alpha 90
_cell_angle_beta 101.203(4)
_cell_angle_gamma 90
_cell_formula_units_Z 2
_cell_length_a 16.1210(12)
_cell_length_b 20.2886(17)
_cell_length_c 19.1144(15)
_cell_measurement_reflns_used 9917
_cell_measurement_temperature 173(2)
_cell_measurement_theta_max 50.12
_cell_measurement_theta_min 3.08
_cell_volume 6132.7(8)
_computing_cell_refinement 'Bruker SAINT'
_computing_data_collection 'Bruker APEX2'
_computing_data_reduction 'Bruker SAINT'
_computing_molecular_graphics 'Bruker SHELXTL'
_computing_publication_material 'Bruker SHELXTL'
_computing_structure_refinement 'SHELXL-2016/6 (Sheldrick, 2016)'
_computing_structure_solution 'SHELXT 2014/5 (Sheldrick, 2014)'
_diffrn_ambient_temperature 173(2)
_diffrn_measured_fraction_theta_full 0.997
_diffrn_measured_fraction_theta_max 0.998
_diffrn_measurement_device_type 'Bruker APEX-II CCD'
_diffrn_measurement_method '\f and \w scans'
_diffrn_radiation_type GaK\a
_diffrn_radiation_wavelength 1.34138
_diffrn_reflns_av_R_equivalents 0.1380
_diffrn_reflns_av_unetI/netI 0.1772
_diffrn_reflns_Laue_measured_fraction_full 0.997
_diffrn_reflns_Laue_measured_fraction_max 0.998
_diffrn_reflns_limit_h_max 20
_diffrn_reflns_limit_h_min -17
_diffrn_reflns_limit_k_max 17
_diffrn_reflns_limit_k_min -25
_diffrn_reflns_limit_l_max 21
_diffrn_reflns_limit_l_min -23
_diffrn_reflns_number 55959
_diffrn_reflns_point_group_measured_fraction_full 0.997
_diffrn_reflns_point_group_measured_fraction_max 0.998
_diffrn_reflns_theta_full 53.594
_diffrn_reflns_theta_max 56.500
_diffrn_reflns_theta_min 3.431
_exptl_absorpt_coefficient_mu 6.392
_exptl_absorpt_correction_T_max 0.580
_exptl_absorpt_correction_T_min 0.379
_exptl_absorpt_correction_type multi-scan
_exptl_absorpt_process_details sadabs
_exptl_crystal_colour red
_exptl_crystal_density_diffrn 1.537
_exptl_crystal_description block
_exptl_crystal_F_000 2816
_exptl_crystal_size_max 0.120
_exptl_crystal_size_mid 0.110
_exptl_crystal_size_min 0.100
_refine_diff_density_max 2.708
_refine_diff_density_min -1.538
_refine_diff_density_rms 0.238
_refine_ls_extinction_method none
_refine_ls_goodness_of_fit_ref 1.025
_refine_ls_hydrogen_treatment constr
_refine_ls_matrix_type full
_refine_ls_number_parameters 639
_refine_ls_number_reflns 12318
_refine_ls_number_restraints 113
_refine_ls_restrained_S_all 1.028
_refine_ls_R_factor_all 0.1665
_refine_ls_R_factor_gt 0.1127
_refine_ls_shift/su_max 0.002
_refine_ls_shift/su_mean 0.000
_refine_ls_structure_factor_coef Fsqd
_refine_ls_weighting_details 'w=1/[\s^2^(Fo^2^)+(0.1808P)^2^] where P=(Fo^2^+2Fc^2^)/3'
_refine_ls_weighting_scheme calc
_refine_ls_wR_factor_gt 0.2765
_refine_ls_wR_factor_ref 0.3300
_reflns_Friedel_coverage 0.000
_reflns_number_gt 6720
_reflns_number_total 12318
_reflns_threshold_expression 'I > 2\s(I)'
_cod_data_source_file ja0c03176_si_005.cif
_cod_data_source_block platon_sq
_cod_original_sg_symbol_H-M 'P 21/c'
_cod_database_code 4134761
_shelx_shelxl_version_number 2016/6
_shelx_space_group_comment
; 
The symmetry employed for this shelxl refinement is uniquely defined 
by the following loop, which should always be used as a source of 
symmetry information in preference to the above space-group names. 
They are only intended as comments. 
;
_shelx_estimated_absorpt_t_min 0.514
_shelx_estimated_absorpt_t_max 0.567

loop_
_space_group_symop_operation_xyz
'x, y, z'
'-x, y+1/2, -z+1/2'
'-x, -y, -z'
'x, -y-1/2, z-1/2'

loop_
_atom_site_label
_atom_site_type_symbol
_atom_site_fract_x
_atom_site_fract_y
_atom_site_fract_z
_atom_site_U_iso_or_equiv
_atom_site_adp_type
_atom_site_occupancy
_atom_site_site_symmetry_order
_atom_site_calc_flag
_atom_site_refinement_flags_posn
_atom_site_refinement_flags_adp
_atom_site_refinement_flags_occupancy
_atom_site_disorder_assembly
_atom_site_disorder_group
Ir1 Ir 0.16161(3) 0.23005(3) 0.58435(4) 0.0831(3) Uani 1 1 d . . . . .
Ir2 Ir 0.57353(4) 0.32184(3) 0.84944(3) 0.0825(3) Uani 1 1 d . . . . .
S1 S 0.1131(2) 0.3123(2) 0.6517(3) 0.0999(12) Uani 1 1 d . . . . .
S2 S 0.6169(2) 0.23519(19) 0.7832(2) 0.0895(10) Uani 1 1 d . . . . .
N1 N 0.1914(8) 0.3934(8) 0.7545(10) 0.127(5) Uani 1 1 d D . . . .
N2 N 0.5360(6) 0.1671(6) 0.6673(7) 0.084(3) Uani 1 1 d . . . . .
N3 N 0.1912(7) 0.3004(6) 0.5153(7) 0.092(3) Uani 1 1 d . . . . .
N4 N 0.3956(7) 0.6100(6) 0.2216(7) 0.088(3) Uani 1 1 d . . . . .
C1 C 0.2811(8) 0.3093(7) 0.7190(9) 0.086(4) Uani 1 1 d . . . . .
B2 B 0.2753(9) 0.2477(8) 0.6522(10) 0.081(4) Uani 1 1 d . . . . .
B3 B 0.3305(9) 0.3287(7) 0.6504(9) 0.077(4) Uani 1 1 d . . . . .
H3 H 0.306857 0.364555 0.606493 0.092 Uiso 1 1 calc R U . . .
B4 B 0.3716(10) 0.3589(9) 0.7375(10) 0.087(4) Uani 1 1 d . . . . .
H4 H 0.373752 0.413000 0.749378 0.105 Uiso 1 1 calc R U . . .
B5 B 0.3454(10) 0.2987(9) 0.7992(11) 0.089(5) Uani 1 1 d . . . . .
H5 H 0.329962 0.313129 0.851839 0.107 Uiso 1 1 calc R U . . .
B6 B 0.2925(9) 0.2330(7) 0.7471(9) 0.074(4) Uani 1 1 d . . . . .
H6 H 0.243274 0.203908 0.767746 0.088 Uiso 1 1 calc R U . . .
B7 B 0.3593(8) 0.1951(9) 0.6978(10) 0.082(4) Uani 1 1 d . . . . .
H7 H 0.357747 0.140946 0.686105 0.099 Uiso 1 1 calc R U . . .
B8 B 0.3823(9) 0.2552(8) 0.6365(9) 0.075(4) Uani 1 1 d . . . . .
H8 H 0.394961 0.241082 0.582879 0.090 Uiso 1 1 calc R U . . .
B9 B 0.4397(9) 0.3204(7) 0.6878(8) 0.073(4) Uani 1 1 d . . . . .
H9 H 0.489751 0.348416 0.667209 0.088 Uiso 1 1 calc R U . . .
B10 B 0.4549(9) 0.3038(8) 0.7826(8) 0.074(4) Uani 1 1 d . . . . .
B11 B 0.4012(10) 0.2277(8) 0.7843(8) 0.080(4) Uani 1 1 d . . . . .
H11 H 0.426342 0.193529 0.829439 0.096 Uiso 1 1 calc R U . . .
C12 C 0.4506(8) 0.2431(6) 0.7171(7) 0.068(3) Uani 1 1 d . . . . .
C2 C 0.1963(8) 0.3432(8) 0.7144(9) 0.087(4) Uani 1 1 d . . . . .
C3 C 0.1104(12) 0.4278(11) 0.7462(15) 0.163(9) Uani 1 1 d D U . . .
C4 C 0.0980(19) 0.4878(14) 0.7136(18) 0.204(10) Uani 1 1 d D U . . .
H4A H 0.142537 0.506346 0.694020 0.245 Uiso 1 1 calc R U . . .
C5 C 0.0214(19) 0.5239(17) 0.7077(19) 0.197(11) Uani 1 1 d D U . . .
H5A H 0.011495 0.564537 0.682752 0.237 Uiso 1 1 calc R U . . .
C6 C -0.041(3) 0.4928(17) 0.743(2) 0.214(13) Uani 1 1 d D U . . .
H6A H -0.089732 0.518080 0.745591 0.257 Uiso 1 1 calc R U . . .
C7 C -0.0368(19) 0.4292(18) 0.775(2) 0.214(12) Uani 1 1 d D U . . .
H7A H -0.079261 0.410640 0.797312 0.257 Uiso 1 1 calc R U . . .
C8 C 0.0400(18) 0.3976(19) 0.7688(19) 0.200(10) Uani 1 1 d D U . . .
H8A H 0.045005 0.352180 0.780823 0.240 Uiso 1 1 calc R U . . .
C9 C 0.5330(7) 0.2077(7) 0.7162(8) 0.075(3) Uani 1 1 d . . . . .
C10 C 0.6133(8) 0.1334(8) 0.6605(8) 0.085(4) Uani 1 1 d . . . . .
C11 C 0.6271(11) 0.0695(11) 0.6731(12) 0.126(6) Uani 1 1 d . . . . .
H11A H 0.585608 0.044407 0.690522 0.151 Uiso 1 1 calc R U . . .
C13 C 0.7007(14) 0.0378(11) 0.6616(12) 0.134(7) Uani 1 1 d . . . . .
H13 H 0.709183 -0.007892 0.671307 0.161 Uiso 1 1 calc R U . . .
C14 C 0.7594(11) 0.0736(12) 0.6365(11) 0.120(6) Uani 1 1 d . . . . .
H14 H 0.809294 0.052220 0.628799 0.144 Uiso 1 1 calc R U . . .
C15 C 0.7497(11) 0.1399(14) 0.6216(10) 0.128(7) Uani 1 1 d . . . . .
H15 H 0.790413 0.164285 0.602481 0.154 Uiso 1 1 calc R U . . .
C16 C 0.6752(10) 0.1698(10) 0.6365(11) 0.119(6) Uani 1 1 d . . . . .
H16 H 0.667570 0.215960 0.629742 0.143 Uiso 1 1 calc R U . . .
C17 C 0.2558(9) 0.2913(8) 0.4822(8) 0.084(3) Uani 1 1 d . . . . .
H17 H 0.288383 0.252247 0.492789 0.101 Uiso 1 1 calc R U . . .
C18 C 0.2791(9) 0.3354(8) 0.4325(8) 0.094(4) Uani 1 1 d . . . . .
H18 H 0.323363 0.325462 0.407893 0.113 Uiso 1 1 calc R U . . .
C19 C 0.2337(10) 0.3952(8) 0.4211(10) 0.104(5) Uani 1 1 d . . . . .
C20 C 0.1669(11) 0.4042(9) 0.4570(12) 0.127(7) Uani 1 1 d . . . . .
H20 H 0.136767 0.444737 0.452506 0.152 Uiso 1 1 calc R U . . .
C21 C 0.1453(10) 0.3560(8) 0.4979(12) 0.113(6) Uani 1 1 d . . . . .
H21 H 0.094673 0.361101 0.515817 0.136 Uiso 1 1 calc R U . . .
C22 C 0.2522(11) 0.4483(11) 0.3734(11) 0.121(6) Uani 1 1 d D . . . .
H22 H 0.212239 0.482982 0.362421 0.145 Uiso 1 1 calc R U . . .
C23 C 0.3203(10) 0.4506(9) 0.3452(9) 0.106(5) Uani 1 1 d D . . . .
H23 H 0.357503 0.413844 0.353044 0.128 Uiso 1 1 calc R U . . .
C24 C 0.4387(9) 0.5489(9) 0.2352(9) 0.098(4) Uani 1 1 d . . . . .
H24 H 0.488823 0.543135 0.216755 0.118 Uiso 1 1 calc R U . . .
C25 C 0.4146(10) 0.4993(8) 0.2716(10) 0.099(4) Uani 1 1 d . . . . .
H25 H 0.446193 0.459477 0.276382 0.118 Uiso 1 1 calc R U . . .
C26 C 0.3430(9) 0.5044(8) 0.3032(8) 0.091(4) Uani 1 1 d . . . . .
C27 C 0.2993(10) 0.5619(10) 0.2912(12) 0.120(6) Uani 1 1 d . . . . .
H27 H 0.248854 0.567172 0.309332 0.144 Uiso 1 1 calc R U . . .
C28 C 0.3272(9) 0.6144(10) 0.2522(11) 0.114(6) Uani 1 1 d . . . . .
H28 H 0.296117 0.654406 0.247414 0.136 Uiso 1 1 calc R U . . .
C29 C 0.1668(13) 0.1356(10) 0.5362(17) 0.137(8) Uani 1 1 d D . . . .
C30 C 0.1517(9) 0.1250(9) 0.6034(13) 0.109(5) Uani 1 1 d . . . . .
C31 C 0.0773(11) 0.1529(8) 0.6099(12) 0.105(5) Uani 1 1 d . . . . .
C32 C 0.0433(13) 0.1779(10) 0.5379(15) 0.132(7) Uani 1 1 d . U . . .
C33 C 0.101(2) 0.1662(13) 0.4928(15) 0.164(9) Uani 1 1 d D U . . .
C34 C 0.232(2) 0.1139(15) 0.496(2) 0.209(13) Uani 1 1 d . U . . .
H34A H 0.243007 0.149343 0.464260 0.314 Uiso 1 1 calc R U . . .
H34B H 0.212386 0.074625 0.468084 0.314 Uiso 1 1 calc R U . . .
H34C H 0.284649 0.103514 0.529876 0.314 Uiso 1 1 calc R U . . .
C35 C 0.1999(14) 0.0815(9) 0.6607(14) 0.154(9) Uani 1 1 d . U . . .
H35A H 0.220990 0.042871 0.638801 0.231 Uiso 1 1 calc R U . . .
H35B H 0.162466 0.067175 0.692456 0.231 Uiso 1 1 calc R U . . .
H35C H 0.247673 0.106084 0.688123 0.231 Uiso 1 1 calc R U . . .
C36 C 0.0363(18) 0.1530(13) 0.6709(17) 0.181(11) Uani 1 1 d . U . . .
H36A H -0.017044 0.177394 0.659168 0.272 Uiso 1 1 calc R U . . .
H36B H 0.024804 0.107469 0.683414 0.272 Uiso 1 1 calc R U . . .
H36C H 0.073336 0.174042 0.711473 0.272 Uiso 1 1 calc R U . . .
C37 C -0.046(2) 0.2159(17) 0.535(2) 0.234(16) Uani 1 1 d . U . . .
H37A H -0.039217 0.262250 0.522439 0.351 Uiso 1 1 calc R U . . .
H37B H -0.061851 0.213220 0.581585 0.351 Uiso 1 1 calc R U . . .
H37C H -0.089344 0.195290 0.498785 0.351 Uiso 1 1 calc R U . . .
C38 C 0.084(3) 0.1903(19) 0.4157(15) 0.237(15) Uani 1 1 d D U . . .
H38A H 0.062976 0.235719 0.413742 0.355 Uiso 1 1 calc R U . . .
H38B H 0.041983 0.161888 0.386495 0.355 Uiso 1 1 calc R U . . .
H38C H 0.136884 0.188939 0.397473 0.355 Uiso 1 1 calc R U . . .
C39 C 0.6736(10) 0.3575(10) 0.9425(9) 0.100(4) Uani 1 1 d . . . . .
C40 C 0.5928(11) 0.3913(10) 0.9395(9) 0.106(5) Uani 1 1 d . . . . .
C41 C 0.5346(11) 0.3457(10) 0.9538(9) 0.107(5) Uani 1 1 d . . . . .
C42 C 0.5738(10) 0.2803(8) 0.9535(9) 0.096(4) Uani 1 1 d . . . . .
C43 C 0.6612(11) 0.2917(10) 0.9520(10) 0.108(5) Uani 1 1 d . . . . .
C44 C 0.7558(10) 0.3938(10) 0.9380(11) 0.123(6) Uani 1 1 d . . . . .
H44A H 0.777035 0.416394 0.983303 0.184 Uiso 1 1 calc R U . . .
H44B H 0.744811 0.426299 0.899357 0.184 Uiso 1 1 calc R U . . .
H44C H 0.798061 0.362067 0.928594 0.184 Uiso 1 1 calc R U . . .
C45 C 0.5836(17) 0.4618(10) 0.9415(13) 0.140(7) Uani 1 1 d . . . . .
H45A H 0.523416 0.473312 0.930425 0.211 Uiso 1 1 calc R U . . .
H45B H 0.612412 0.482051 0.906247 0.211 Uiso 1 1 calc R U . . .
H45C H 0.608689 0.478081 0.989198 0.211 Uiso 1 1 calc R U . . .
C46 C 0.4482(11) 0.3615(10) 0.9691(10) 0.117(5) Uani 1 1 d . . . . .
H46A H 0.454537 0.383624 1.015422 0.175 Uiso 1 1 calc R U . . .
H46B H 0.416129 0.320555 0.970159 0.175 Uiso 1 1 calc R U . . .
H46C H 0.417874 0.390475 0.931718 0.175 Uiso 1 1 calc R U . . .
C47 C 0.5340(15) 0.2159(11) 0.9754(11) 0.132(7) Uani 1 1 d . . . . .
H47A H 0.544413 0.179950 0.943968 0.198 Uiso 1 1 calc R U . . .
H47B H 0.472909 0.222027 0.971180 0.198 Uiso 1 1 calc R U . . .
H47C H 0.559427 0.204989 1.024844 0.198 Uiso 1 1 calc R U . . .
C48 C 0.7251(13) 0.2381(11) 0.9586(12) 0.131(7) Uani 1 1 d . . . . .
H48A H 0.767970 0.249384 0.930587 0.196 Uiso 1 1 calc R U . . .
H48B H 0.697283 0.196803 0.940791 0.196 Uiso 1 1 calc R U . . .
H48C H 0.752216 0.232808 1.008815 0.196 Uiso 1 1 calc R U . . .
C49 C 0.259(3) 0.533(3) 0.610(3) 0.22(3) Uani 0.5 1 d D U P A -1
H49A H 0.247549 0.547863 0.656125 0.326 Uiso 0.5 1 calc R U P A -1
H49B H 0.234997 0.564847 0.572970 0.326 Uiso 0.5 1 calc R U P A -1
H49C H 0.231858 0.489865 0.598315 0.326 Uiso 0.5 1 calc R U P A -1
C50 C 0.351(3) 0.527(3) 0.614(3) 0.19(2) Uiso 0.5 1 d D . P A -1
H50A H 0.376630 0.570709 0.627500 0.225 Uiso 0.5 1 calc R U P A -1
H50B H 0.373500 0.495951 0.652768 0.225 Uiso 0.5 1 calc R U P A -1
C51 C 0.457(3) 0.528(3) 0.546(2) 0.156(16) Uani 0.5 1 d D U P A -1
H51A H 0.495187 0.507243 0.586613 0.187 Uiso 0.5 1 calc R U P A -1
H51B H 0.455890 0.575789 0.558214 0.187 Uiso 0.5 1 calc R U P A -1
C52 C 0.503(4) 0.525(3) 0.486(3) 0.21(3) Uani 0.5 1 d D U P A -1
H52A H 0.558960 0.546134 0.500145 0.310 Uiso 0.5 1 calc R U P A -1
H52B H 0.510781 0.479130 0.473202 0.310 Uiso 0.5 1 calc R U P A -1
H52C H 0.470979 0.548558 0.444438 0.310 Uiso 0.5 1 calc R U P A -1
O1 O 0.377(3) 0.505(3) 0.549(3) 0.28(3) Uiso 0.5 1 d D . P A -1

loop_
_atom_site_aniso_label
_atom_site_aniso_U_11
_atom_site_aniso_U_22
_atom_site_aniso_U_33
_atom_site_aniso_U_23
_atom_site_aniso_U_13
_atom_site_aniso_U_12
Ir1 0.0609(3) 0.0893(5) 0.0979(5) 0.0041(3) 0.0123(3) 0.0008(2)
Ir2 0.0711(4) 0.0962(5) 0.0797(5) -0.0019(3) 0.0134(3) -0.0049(3)
S1 0.0660(18) 0.114(3) 0.122(3) -0.014(2) 0.0218(19) 0.0101(17)
S2 0.0662(17) 0.104(2) 0.093(3) -0.0066(19) 0.0012(16) 0.0106(16)
N1 0.081(8) 0.141(12) 0.155(14) -0.044(11) 0.012(8) 0.029(8)
N2 0.060(5) 0.107(8) 0.080(8) -0.016(6) 0.003(5) 0.014(5)
N3 0.077(7) 0.090(7) 0.104(9) 0.026(7) 0.005(6) -0.004(6)
N4 0.075(7) 0.101(8) 0.090(8) 0.004(6) 0.020(6) -0.005(6)
C1 0.063(7) 0.096(9) 0.099(11) -0.008(7) 0.011(6) 0.012(6)
B2 0.060(7) 0.087(9) 0.103(12) 0.028(9) 0.033(8) 0.024(7)
B3 0.068(8) 0.079(9) 0.081(10) 0.014(7) 0.007(7) -0.005(6)
B4 0.074(9) 0.091(10) 0.094(12) 0.005(9) 0.010(8) 0.010(7)
B5 0.080(9) 0.100(11) 0.094(13) 0.014(9) 0.032(9) -0.002(8)
B6 0.068(8) 0.086(9) 0.070(9) 0.004(7) 0.023(7) -0.018(6)
B7 0.052(7) 0.096(10) 0.095(12) 0.008(8) 0.007(7) -0.006(6)
B8 0.060(7) 0.093(9) 0.077(10) 0.013(8) 0.024(7) 0.009(6)
B9 0.060(7) 0.100(10) 0.062(9) 0.008(7) 0.017(6) -0.007(6)
B10 0.063(7) 0.092(9) 0.067(9) -0.007(7) 0.014(6) 0.008(7)
B11 0.073(8) 0.110(11) 0.057(9) 0.006(7) 0.015(7) 0.007(7)
C12 0.072(7) 0.074(7) 0.060(7) 0.005(5) 0.016(5) -0.008(5)
C2 0.060(7) 0.099(9) 0.102(11) -0.004(8) 0.018(6) 0.020(6)
C3 0.111(12) 0.138(15) 0.22(3) -0.048(14) -0.022(12) 0.024(11)
C4 0.187(16) 0.187(15) 0.23(2) -0.023(14) 0.025(15) 0.034(13)
C5 0.185(17) 0.180(17) 0.21(2) 0.005(15) 0.002(15) 0.054(14)
C6 0.23(2) 0.186(19) 0.23(2) -0.023(16) 0.056(17) 0.058(16)
C7 0.180(16) 0.24(2) 0.23(2) -0.005(17) 0.067(16) 0.042(15)
C8 0.158(15) 0.234(18) 0.21(2) -0.007(15) 0.050(15) 0.055(13)
C9 0.065(6) 0.084(8) 0.073(9) 0.014(7) 0.010(6) -0.001(6)
C10 0.067(7) 0.109(11) 0.076(9) -0.004(8) 0.010(6) 0.001(7)
C11 0.084(10) 0.143(16) 0.148(18) 0.025(13) 0.020(10) 0.019(10)
C13 0.135(16) 0.129(15) 0.142(18) -0.004(13) 0.036(14) 0.041(13)
C14 0.090(11) 0.150(17) 0.127(16) 0.019(13) 0.037(10) 0.035(11)
C15 0.093(11) 0.20(2) 0.090(12) 0.023(13) 0.025(9) 0.030(13)
C16 0.083(10) 0.154(16) 0.127(15) 0.045(12) 0.037(10) 0.044(10)
C17 0.077(8) 0.099(9) 0.077(9) 0.011(7) 0.014(7) 0.004(7)
C18 0.083(8) 0.118(11) 0.078(10) -0.008(8) 0.009(7) 0.000(8)
C19 0.099(10) 0.098(10) 0.118(13) 0.040(9) 0.023(9) 0.019(8)
C20 0.115(12) 0.123(13) 0.162(18) 0.073(13) 0.076(13) 0.044(10)
C21 0.074(8) 0.093(10) 0.170(18) 0.019(11) 0.015(9) 0.013(8)
C22 0.103(12) 0.141(15) 0.121(15) 0.021(12) 0.029(10) 0.019(11)
C23 0.111(11) 0.106(11) 0.103(12) 0.003(9) 0.021(9) 0.026(9)
C24 0.080(8) 0.111(12) 0.108(12) -0.021(9) 0.030(8) 0.001(8)
C25 0.095(10) 0.083(9) 0.120(13) -0.001(9) 0.026(9) -0.004(7)
C26 0.083(9) 0.096(10) 0.093(11) 0.002(8) 0.015(7) 0.005(7)
C27 0.076(9) 0.130(14) 0.162(18) 0.017(12) 0.045(10) -0.005(9)
C28 0.073(8) 0.136(13) 0.136(15) 0.048(12) 0.030(9) 0.022(8)
C29 0.108(14) 0.113(14) 0.20(3) -0.039(16) 0.047(16) -0.034(11)
C30 0.055(7) 0.108(11) 0.151(17) -0.010(11) -0.011(9) -0.012(7)
C31 0.093(10) 0.087(9) 0.142(16) -0.007(10) 0.037(10) -0.020(8)
C32 0.100(10) 0.135(13) 0.145(15) 0.016(11) -0.017(10) -0.034(9)
C33 0.184(17) 0.151(15) 0.153(15) -0.012(13) 0.024(15) -0.031(14)
C34 0.25(3) 0.149(19) 0.25(3) -0.08(2) 0.09(2) -0.031(19)
C35 0.148(16) 0.082(10) 0.21(2) 0.035(12) -0.028(15) -0.015(10)
C36 0.20(2) 0.147(16) 0.23(3) 0.000(17) 0.11(2) -0.064(16)
C37 0.16(2) 0.19(2) 0.31(3) 0.02(2) -0.07(2) 0.051(19)
C38 0.28(3) 0.23(3) 0.156(19) 0.00(2) -0.05(2) -0.04(2)
C39 0.086(9) 0.134(14) 0.079(10) -0.010(9) 0.016(7) -0.014(9)
C40 0.103(11) 0.136(14) 0.084(11) -0.010(9) 0.035(8) -0.026(10)
C41 0.097(11) 0.125(13) 0.088(11) -0.010(9) -0.008(8) -0.023(10)
C42 0.092(10) 0.104(11) 0.085(11) 0.003(8) 0.002(8) -0.018(8)
C43 0.100(11) 0.121(13) 0.105(13) -0.007(10) 0.024(9) -0.007(10)
C44 0.085(10) 0.139(14) 0.142(17) 0.000(12) 0.016(10) -0.037(9)
C45 0.19(2) 0.115(15) 0.126(17) -0.011(12) 0.044(15) -0.013(13)
C46 0.103(11) 0.157(16) 0.094(12) -0.015(11) 0.027(9) 0.008(10)
C47 0.151(17) 0.143(16) 0.091(13) 0.026(11) -0.005(11) -0.023(13)
C48 0.105(13) 0.167(18) 0.111(15) -0.006(13) -0.004(11) 0.022(12)
C49 0.19(4) 0.20(4) 0.24(4) 0.01(3) -0.03(3) 0.03(3)
C51 0.17(2) 0.15(2) 0.14(2) 0.020(17) 0.020(17) 0.021(17)
C52 0.23(4) 0.21(4) 0.15(3) -0.08(3) -0.03(3) 0.02(3)

loop_
_atom_type_symbol
_atom_type_description
_atom_type_scat_dispersion_real
_atom_type_scat_dispersion_imag
_atom_type_scat_source
C C 0.0137 0.0067 'International Tables Vol C Tables 4.2.6.8 and 6.1.1.4'
H H 0.0000 0.0000 'International Tables Vol C Tables 4.2.6.8 and 6.1.1.4'
B B 0.0070 0.0029 'International Tables Vol C Tables 4.2.6.8 and 6.1.1.4'
Ir Ir -5.7005 5.2682 'International Tables Vol C Tables 4.2.6.8 and 6.1.1.4'
N N 0.0241 0.0134 'International Tables Vol C Tables 4.2.6.8 and 6.1.1.4'
S S 0.2925 0.4295 'International Tables Vol C Tables 4.2.6.8 and 6.1.1.4'
O O 0.0389 0.0241 'International Tables Vol C Tables 4.2.6.8 and 6.1.1.4'
Cl Cl 0.3281 0.5435 'International Tables Vol C Tables 4.2.6.8 and 6.1.1.4'

loop_
_geom_angle_atom_site_label_1
_geom_angle_atom_site_label_2
_geom_angle_atom_site_label_3
_geom_angle
_geom_angle_site_symmetry_1
_geom_angle_site_symmetry_3
_geom_angle_publ_flag
B2 Ir1 N3 89.7(5) . . ?
B2 Ir1 C29 108.8(8) . . ?
N3 Ir1 C29 108.2(9) . . ?
B2 Ir1 C30 98.6(6) . . ?
N3 Ir1 C30 145.1(8) . . ?
C29 Ir1 C30 37.1(8) . . ?
B2 Ir1 C31 119.9(7) . . ?
N3 Ir1 C31 150.3(7) . . ?
C29 Ir1 C31 62.1(8) . . ?
C30 Ir1 C31 36.2(6) . . ?
B2 Ir1 C32 158.2(7) . . ?
N3 Ir1 C32 111.3(7) . . ?
C29 Ir1 C32 60.0(8) . . ?
C30 Ir1 C32 60.8(7) . . ?
C31 Ir1 C32 39.0(8) . . ?
B2 Ir1 C33 142.4(10) . . ?
N3 Ir1 C33 91.2(8) . . ?
C29 Ir1 C33 36.3(5) . . ?
C30 Ir1 C33 62.0(8) . . ?
C31 Ir1 C33 64.2(9) . . ?
C32 Ir1 C33 36.7(10) . . ?
B2 Ir1 S1 83.2(4) . . ?
N3 Ir1 S1 90.1(4) . . ?
C29 Ir1 S1 157.7(6) . . ?
C30 Ir1 S1 124.4(7) . . ?
C31 Ir1 S1 95.7(5) . . ?
C32 Ir1 S1 102.0(7) . . ?
C33 Ir1 S1 134.4(9) . . ?
N4 Ir2 B10 91.4(5) 3_666 . ?
N4 Ir2 C42 155.4(5) 3_666 . ?
B10 Ir2 C42 109.2(6) . . ?
N4 Ir2 C40 94.1(6) 3_666 . ?
B10 Ir2 C40 123.8(6) . . ?
C42 Ir2 C40 63.5(6) . . ?
N4 Ir2 C41 125.6(6) 3_666 . ?
B10 Ir2 C41 101.3(6) . . ?
C42 Ir2 C41 38.8(7) . . ?
C40 Ir2 C41 36.1(6) . . ?
N4 Ir2 C43 124.0(6) 3_666 . ?
B10 Ir2 C43 144.5(7) . . ?
C42 Ir2 C43 37.7(6) . . ?
C40 Ir2 C43 61.7(7) . . ?
C41 Ir2 C43 61.8(6) . . ?
N4 Ir2 C39 94.4(6) 3_666 . ?
B10 Ir2 C39 161.4(6) . . ?
C42 Ir2 C39 62.0(6) . . ?
C40 Ir2 C39 38.1(6) . . ?
C41 Ir2 C39 61.2(6) . . ?
C43 Ir2 C39 35.0(7) . . ?
N4 Ir2 S2 90.6(4) 3_666 . ?
B10 Ir2 S2 82.8(4) . . ?
C42 Ir2 S2 104.9(5) . . ?
C40 Ir2 S2 152.8(5) . . ?
C41 Ir2 S2 143.0(5) . . ?
C43 Ir2 S2 93.6(5) . . ?
C39 Ir2 S2 114.8(5) . . ?
C2 S1 Ir1 110.1(5) . . ?
C9 S2 Ir2 111.2(5) . . ?
C2 N1 C3 118.0(15) . . ?
C9 N2 C10 122.4(11) . . ?
C17 N3 C21 116.1(14) . . ?
C17 N3 Ir1 120.5(10) . . ?
C21 N3 Ir1 123.4(12) . . ?
C28 N4 C24 112.9(13) . . ?
C28 N4 Ir2 124.3(11) . 3_666 ?
C24 N4 Ir2 122.2(10) . 3_666 ?
C2 C1 B6 119.3(12) . . ?
C2 C1 B5 119.8(13) . . ?
B6 C1 B5 64.7(10) . . ?
C2 C1 B3 113.7(12) . . ?
B6 C1 B3 115.5(11) . . ?
B5 C1 B3 115.5(10) . . ?
C2 C1 B4 117.2(12) . . ?
B6 C1 B4 116.2(10) . . ?
B5 C1 B4 63.2(9) . . ?
B3 C1 B4 61.8(9) . . ?
C2 C1 B2 110.9(11) . . ?
B6 C1 B2 63.7(9) . . ?
B5 C1 B2 120.0(11) . . ?
B3 C1 B2 65.1(9) . . ?
B4 C1 B2 118.4(11) . . ?
C1 B2 B6 54.4(9) . . ?
C1 B2 B7 98.0(12) . . ?
B6 B2 B7 57.6(9) . . ?
C1 B2 B8 98.1(11) . . ?
B6 B2 B8 102.4(11) . . ?
B7 B2 B8 58.8(8) . . ?
C1 B2 B3 55.7(9) . . ?
B6 B2 B3 100.5(12) . . ?
B7 B2 B3 102.3(10) . . ?
B8 B2 B3 56.8(8) . . ?
C1 B2 Ir1 119.4(8) . . ?
B6 B2 Ir1 123.2(8) . . ?
B7 B2 Ir1 133.8(11) . . ?
B8 B2 Ir1 131.9(11) . . ?
B3 B2 Ir1 120.6(9) . . ?
C1 B3 B8 103.2(10) . . ?
C1 B3 B9 104.1(10) . . ?
B8 B3 B9 61.1(9) . . ?
C1 B3 B4 60.3(9) . . ?
B8 B3 B4 109.5(11) . . ?
B9 B3 B4 59.7(9) . . ?
C1 B3 B2 59.3(9) . . ?
B8 B3 B2 59.9(7) . . ?
B9 B3 B2 110.3(10) . . ?
B4 B3 B2 112.2(11) . . ?
C1 B3 H3 125.7 . . ?
B8 B3 H3 122.7 . . ?
B9 B3 H3 122.1 . . ?
B4 B3 H3 119.3 . . ?
B2 B3 H3 119.3 . . ?
C1 B4 B9 102.6(11) . . ?
C1 B4 B3 57.9(9) . . ?
B9 B4 B3 60.1(9) . . ?
C1 B4 B5 56.8(10) . . ?
B9 B4 B5 107.5(12) . . ?
B3 B4 B5 106.7(12) . . ?
C1 B4 B10 104.5(11) . . ?
B9 B4 B10 60.5(8) . . ?
B3 B4 B10 109.7(11) . . ?
B5 B4 B10 61.4(9) . . ?
C1 B4 H4 126.6 . . ?
B9 B4 H4 123.0 . . ?
B3 B4 H4 121.3 . . ?
B5 B4 H4 122.1 . . ?
B10 B4 H4 120.8 . . ?
C1 B5 B11 101.5(13) . . ?
C1 B5 B6 56.3(10) . . ?
B11 B5 B6 59.8(10) . . ?
C1 B5 B4 60.0(9) . . ?
B11 B5 B4 104.9(11) . . ?
B6 B5 B4 106.7(13) . . ?
C1 B5 B10 105.9(12) . . ?
B11 B5 B10 58.8(9) . . ?
B6 B5 B10 108.3(12) . . ?
B4 B5 B10 59.9(9) . . ?
C1 B5 H5 125.3 . . ?
B11 B5 H5 124.8 . . ?
B6 B5 H5 122.2 . . ?
B4 B5 H5 122.1 . . ?
B10 B5 H5 121.5 . . ?
C1 B6 B7 106.4(10) . . ?
C1 B6 B11 103.2(10) . . ?
B7 B6 B11 61.3(9) . . ?
C1 B6 B5 59.1(9) . . ?
B7 B6 B5 110.7(10) . . ?
B11 B6 B5 59.3(9) . . ?
C1 B6 B2 61.9(9) . . ?
B7 B6 B2 61.3(8) . . ?
B11 B6 B2 111.2(10) . . ?
B5 B6 B2 113.7(11) . . ?
C1 B6 H6 124.9 . . ?
B7 B6 H6 120.9 . . ?
B11 B6 H6 122.9 . . ?
B5 B6 H6 119.5 . . ?
B2 B6 H6 117.4 . . ?
B6 B7 C12 103.0(11) . . ?
B6 B7 B8 106.5(11) . . ?
C12 B7 B8 58.8(8) . . ?
B6 B7 B11 59.9(9) . . ?
C12 B7 B11 56.3(8) . . ?
B8 B7 B11 105.4(12) . . ?
B6 B7 B2 61.1(9) . . ?
C12 B7 B2 107.2(11) . . ?
B8 B7 B2 60.7(8) . . ?
B11 B7 B2 109.8(13) . . ?
B6 B7 H7 123.2 . . ?
C12 B7 H7 125.1 . . ?
B8 B7 H7 122.7 . . ?
B11 B7 H7 122.5 . . ?
B2 B7 H7 119.7 . . ?
C12 B8 B3 103.0(11) . . ?
C12 B8 B7 59.5(8) . . ?
B3 B8 B7 108.5(11) . . ?
C12 B8 B9 56.3(8) . . ?
B3 B8 B9 60.0(9) . . ?
B7 B8 B9 107.2(11) . . ?
C12 B8 B2 107.6(10) . . ?
B3 B8 B2 63.3(8) . . ?
B7 B8 B2 60.5(8) . . ?
B9 B8 B2 112.2(12) . . ?
C12 B8 H8 125.5 . . ?
B3 B8 H8 122.2 . . ?
B7 B8 H8 121.7 . . ?
B9 B8 H8 121.5 . . ?
B2 B8 H8 118.6 . . ?
C12 B9 B4 105.9(10) . . ?
C12 B9 B3 104.9(10) . . ?
B4 B9 B3 60.2(9) . . ?
C12 B9 B8 59.9(8) . . ?
B4 B9 B8 108.2(10) . . ?
B3 B9 B8 58.9(8) . . ?
C12 B9 B10 60.3(8) . . ?
B4 B9 B10 61.5(9) . . ?
B3 B9 B10 110.6(10) . . ?
B8 B9 B10 111.5(10) . . ?
C12 B9 H9 124.1 . . ?
B4 B9 H9 122.0 . . ?
B3 B9 H9 122.4 . . ?
B8 B9 H9 120.8 . . ?
B10 B9 H9 118.7 . . ?
C12 B10 B11 56.5(8) . . ?
C12 B10 B9 55.7(8) . . ?
B11 B10 B9 102.0(10) . . ?
C12 B10 B4 99.8(10) . . ?
B11 B10 B4 103.0(10) . . ?
B9 B10 B4 58.0(9) . . ?
C12 B10 B5 100.2(11) . . ?
B11 B10 B5 57.6(9) . . ?
B9 B10 B5 103.5(10) . . ?
B4 B10 B5 58.6(9) . . ?
C12 B10 Ir2 117.3(8) . . ?
B11 B10 Ir2 121.8(10) . . ?
B9 B10 Ir2 120.2(9) . . ?
B4 B10 Ir2 132.4(10) . . ?
B5 B10 Ir2 133.2(10) . . ?
C12 B11 B5 108.0(12) . . ?
C12 B11 B6 105.4(10) . . ?
B5 B11 B6 60.9(9) . . ?
C12 B11 B10 61.0(9) . . ?
B5 B11 B10 63.5(9) . . ?
B6 B11 B10 113.0(11) . . ?
C12 B11 B7 60.5(8) . . ?
B5 B11 B7 110.0(12) . . ?
B6 B11 B7 58.8(9) . . ?
B10 B11 B7 113.8(11) . . ?
C12 B11 H11 123.6 . . ?
B5 B11 H11 120.3 . . ?
B6 B11 H11 122.1 . . ?
B10 B11 H11 116.6 . . ?
B7 B11 H11 119.9 . . ?
C9 C12 B9 118.7(10) . . ?
C9 C12 B11 118.2(11) . . ?
B9 C12 B11 113.6(11) . . ?
C9 C12 B8 117.8(10) . . ?
B9 C12 B8 63.8(9) . . ?
B11 C12 B8 113.3(10) . . ?
C9 C12 B7 116.1(11) . . ?
B9 C12 B7 115.2(10) . . ?
B11 C12 B7 63.2(9) . . ?
B8 C12 B7 61.7(9) . . ?
C9 C12 B10 115.5(10) . . ?
B9 C12 B10 64.1(9) . . ?
B11 C12 B10 62.5(9) . . ?
B8 C12 B10 117.8(10) . . ?
B7 C12 B10 117.3(10) . . ?
N1 C2 C1 118.9(13) . . ?
N1 C2 S1 124.8(10) . . ?
C1 C2 S1 116.3(11) . . ?
C4 C3 C8 118(2) . . ?
C4 C3 N1 122(2) . . ?
C8 C3 N1 121(2) . . ?
C3 C4 C5 123(3) . . ?
C3 C4 H4A 118.5 . . ?
C5 C4 H4A 118.5 . . ?
C4 C5 C6 114(3) . . ?
C4 C5 H5A 123.1 . . ?
C6 C5 H5A 123.1 . . ?
C7 C6 C5 128(3) . . ?
C7 C6 H6A 116.0 . . ?
C5 C6 H6A 116.0 . . ?
C8 C7 C6 110(3) . . ?
C8 C7 H7A 125.1 . . ?
C6 C7 H7A 125.1 . . ?
C7 C8 C3 126(3) . . ?
C7 C8 H8A 116.9 . . ?
C3 C8 H8A 116.9 . . ?
N2 C9 C12 118.8(11) . . ?
N2 C9 S2 127.9(10) . . ?
C12 C9 S2 113.1(10) . . ?
C11 C10 C16 118.3(15) . . ?
C11 C10 N2 123.9(14) . . ?
C16 C10 N2 117.7(14) . . ?
C10 C11 C13 122.3(19) . . ?
C10 C11 H11A 118.9 . . ?
C13 C11 H11A 118.9 . . ?
C14 C13 C11 119(2) . . ?
C14 C13 H13 120.6 . . ?
C11 C13 H13 120.6 . . ?
C13 C14 C15 122.6(17) . . ?
C13 C14 H14 118.7 . . ?
C15 C14 H14 118.7 . . ?
C14 C15 C16 116.2(19) . . ?
C14 C15 H15 121.9 . . ?
C16 C15 H15 121.9 . . ?
C10 C16 C15 121.9(19) . . ?
C10 C16 H16 119.1 . . ?
C15 C16 H16 119.1 . . ?
N3 C17 C18 124.5(14) . . ?
N3 C17 H17 117.7 . . ?
C18 C17 H17 117.7 . . ?
C17 C18 C19 117.0(14) . . ?
C17 C18 H18 121.5 . . ?
C19 C18 H18 121.5 . . ?
C20 C19 C18 117.5(15) . . ?
C20 C19 C22 118.4(14) . . ?
C18 C19 C22 124.1(15) . . ?
C21 C20 C19 120.2(15) . . ?
C21 C20 H20 119.9 . . ?
C19 C20 H20 119.9 . . ?
C20 C21 N3 124.0(16) . . ?
C20 C21 H21 118.0 . . ?
N3 C21 H21 118.0 . . ?
C23 C22 C19 124.3(18) . . ?
C23 C22 H22 117.9 . . ?
C19 C22 H22 117.9 . . ?
C22 C23 C26 125.3(17) . . ?
C22 C23 H23 117.4 . . ?
C26 C23 H23 117.4 . . ?
C25 C24 N4 125.2(13) . . ?
C25 C24 H24 117.4 . . ?
N4 C24 H24 117.4 . . ?
C24 C25 C26 121.3(15) . . ?
C24 C25 H25 119.4 . . ?
C26 C25 H25 119.4 . . ?
C27 C26 C25 115.6(15) . . ?
C27 C26 C23 124.3(14) . . ?
C25 C26 C23 120.1(14) . . ?
C26 C27 C28 121.6(14) . . ?
C26 C27 H27 119.2 . . ?
C28 C27 H27 119.2 . . ?
N4 C28 C27 123.2(16) . . ?
N4 C28 H28 118.4 . . ?
C27 C28 H28 118.4 . . ?
C33 C29 C30 112(2) . . ?
C33 C29 C34 112(3) . . ?
C30 C29 C34 135(3) . . ?
C33 C29 Ir1 76.3(15) . . ?
C30 C29 Ir1 73.0(13) . . ?
C34 C29 Ir1 125.3(15) . . ?
C31 C30 C29 110.0(18) . . ?
C31 C30 C35 121(2) . . ?
C29 C30 C35 128(2) . . ?
C31 C30 Ir1 72.5(10) . . ?
C29 C30 Ir1 69.9(12) . . ?
C35 C30 Ir1 130.9(12) . . ?
C30 C31 C36 129(2) . . ?
C30 C31 C32 103.5(19) . . ?
C36 C31 C32 128(2) . . ?
C30 C31 Ir1 71.3(10) . . ?
C36 C31 Ir1 125.5(14) . . ?
C32 C31 Ir1 71.3(10) . . ?
C33 C32 C31 110.4(19) . . ?
C33 C32 C37 138(3) . . ?
C31 C32 C37 111(2) . . ?
C33 C32 Ir1 73.0(14) . . ?
C31 C32 Ir1 69.7(9) . . ?
C37 C32 Ir1 118.3(18) . . ?
C29 C33 C32 103(2) . . ?
C29 C33 C38 135(4) . . ?
C32 C33 C38 122(3) . . ?
C29 C33 Ir1 67.5(14) . . ?
C32 C33 Ir1 70.4(14) . . ?
C38 C33 Ir1 122(2) . . ?
C29 C34 H34A 109.5 . . ?
C29 C34 H34B 109.5 . . ?
H34A C34 H34B 109.5 . . ?
C29 C34 H34C 109.5 . . ?
H34A C34 H34C 109.5 . . ?
H34B C34 H34C 109.5 . . ?
C30 C35 H35A 109.5 . . ?
C30 C35 H35B 109.5 . . ?
H35A C35 H35B 109.5 . . ?
C30 C35 H35C 109.5 . . ?
H35A C35 H35C 109.5 . . ?
H35B C35 H35C 109.5 . . ?
C31 C36 H36A 109.5 . . ?
C31 C36 H36B 109.5 . . ?
H36A C36 H36B 109.5 . . ?
C31 C36 H36C 109.5 . . ?
H36A C36 H36C 109.5 . . ?
H36B C36 H36C 109.5 . . ?
C32 C37 H37A 109.5 . . ?
C32 C37 H37B 109.5 . . ?
H37A C37 H37B 109.5 . . ?
C32 C37 H37C 109.5 . . ?
H37A C37 H37C 109.5 . . ?
H37B C37 H37C 109.5 . . ?
C33 C38 H38A 109.5 . . ?
C33 C38 H38B 109.5 . . ?
H38A C38 H38B 109.5 . . ?
C33 C38 H38C 109.5 . . ?
H38A C38 H38C 109.5 . . ?
H38B C38 H38C 109.5 . . ?
C43 C39 C40 108.1(14) . . ?
C43 C39 C44 128.8(17) . . ?
C40 C39 C44 123.0(17) . . ?
C43 C39 Ir2 72.2(10) . . ?
C40 C39 Ir2 68.2(9) . . ?
C44 C39 Ir2 126.8(12) . . ?
C41 C40 C45 125.7(18) . . ?
C41 C40 C39 108.2(17) . . ?
C45 C40 C39 124.0(17) . . ?
C41 C40 Ir2 74.2(11) . . ?
C45 C40 Ir2 131.1(15) . . ?
C39 C40 Ir2 73.7(10) . . ?
C40 C41 C42 107.1(16) . . ?
C40 C41 C46 125.6(18) . . ?
C42 C41 C46 127.2(16) . . ?
C40 C41 Ir2 69.7(10) . . ?
C42 C41 Ir2 67.0(10) . . ?
C46 C41 Ir2 129.9(11) . . ?
C43 C42 C41 106.2(14) . . ?
C43 C42 C47 127.0(17) . . ?
C41 C42 C47 124.0(16) . . ?
C43 C42 Ir2 75.2(11) . . ?
C41 C42 Ir2 74.2(10) . . ?
C47 C42 Ir2 130.6(12) . . ?
C39 C43 C42 109.3(16) . . ?
C39 C43 C48 127.5(17) . . ?
C42 C43 C48 123.2(18) . . ?
C39 C43 Ir2 72.8(11) . . ?
C42 C43 Ir2 67.1(10) . . ?
C48 C43 Ir2 125.2(14) . . ?
C39 C44 H44A 109.5 . . ?
C39 C44 H44B 109.5 . . ?
H44A C44 H44B 109.5 . . ?
C39 C44 H44C 109.5 . . ?
H44A C44 H44C 109.5 . . ?
H44B C44 H44C 109.5 . . ?
C40 C45 H45A 109.5 . . ?
C40 C45 H45B 109.5 . . ?
H45A C45 H45B 109.5 . . ?
C40 C45 H45C 109.5 . . ?
H45A C45 H45C 109.5 . . ?
H45B C45 H45C 109.5 . . ?
C41 C46 H46A 109.5 . . ?
C41 C46 H46B 109.5 . . ?
H46A C46 H46B 109.5 . . ?
C41 C46 H46C 109.5 . . ?
H46A C46 H46C 109.5 . . ?
H46B C46 H46C 109.5 . . ?
C42 C47 H47A 109.5 . . ?
C42 C47 H47B 109.5 . . ?
H47A C47 H47B 109.5 . . ?
C42 C47 H47C 109.5 . . ?
H47A C47 H47C 109.5 . . ?
H47B C47 H47C 109.5 . . ?
C43 C48 H48A 109.5 . . ?
C43 C48 H48B 109.5 . . ?
H48A C48 H48B 109.5 . . ?
C43 C48 H48C 109.5 . . ?
H48A C48 H48C 109.5 . . ?
H48B C48 H48C 109.5 . . ?
C50 C49 H49A 109.5 . . ?
C50 C49 H49B 109.5 . . ?
H49A C49 H49B 109.5 . . ?
C50 C49 H49C 109.5 . . ?
H49A C49 H49C 109.5 . . ?
H49B C49 H49C 109.5 . . ?
O1 C50 C49 116(3) . . ?
O1 C50 H50A 108.3 . . ?
C49 C50 H50A 108.3 . . ?
O1 C50 H50B 108.3 . . ?
C49 C50 H50B 108.3 . . ?
H50A C50 H50B 107.4 . . ?
O1 C51 C52 129(4) . . ?
O1 C51 H51A 105.1 . . ?
C52 C51 H51A 105.1 . . ?
O1 C51 H51B 105.1 . . ?
C52 C51 H51B 105.1 . . ?
H51A C51 H51B 105.9 . . ?
C51 C52 H52A 109.5 . . ?
C51 C52 H52B 109.5 . . ?
H52A C52 H52B 109.5 . . ?
C51 C52 H52C 109.5 . . ?
H52A C52 H52C 109.5 . . ?
H52B C52 H52C 109.5 . . ?
C51 O1 C50 111(3) . . ?

loop_
_geom_bond_atom_site_label_1
_geom_bond_atom_site_label_2
_geom_bond_distance
_geom_bond_site_symmetry_2
_geom_bond_publ_flag
Ir1 B2 2.060(18) . ?
Ir1 N3 2.062(12) . ?
Ir1 C29 2.13(2) . ?
Ir1 C30 2.173(18) . ?
Ir1 C31 2.189(15) . ?
Ir1 C32 2.211(18) . ?
Ir1 C33 2.24(3) . ?
Ir1 S1 2.332(4) . ?
Ir2 N4 2.065(12) 3_666 ?
Ir2 B10 2.115(15) . ?
Ir2 C42 2.160(17) . ?
Ir2 C40 2.200(18) . ?
Ir2 C41 2.257(19) . ?
Ir2 C43 2.27(2) . ?
Ir2 C39 2.274(16) . ?
Ir2 S2 2.350(4) . ?
S1 C2 1.733(16) . ?
S2 C9 1.763(14) . ?
N1 C2 1.29(2) . ?
N1 C3 1.461(16) . ?
N2 C9 1.254(17) . ?
N2 C10 1.449(17) . ?
N3 C17 1.333(18) . ?
N3 C21 1.354(19) . ?
N4 C28 1.346(19) . ?
N4 C24 1.42(2) . ?
C1 C2 1.517(17) . ?
C1 B6 1.64(2) . ?
C1 B5 1.69(2) . ?
C1 B3 1.71(2) . ?
C1 B4 1.75(2) . ?
C1 B2 1.78(2) . ?
B2 B6 1.81(2) . ?
B2 B7 1.81(2) . ?
B2 B8 1.814(19) . ?
B2 B3 1.87(2) . ?
B3 B8 1.75(2) . ?
B3 B9 1.77(2) . ?
B3 B4 1.78(2) . ?
B3 H3 1.1200 . ?
B4 B9 1.77(2) . ?
B4 B5 1.80(2) . ?
B4 B10 1.83(2) . ?
B4 H4 1.1200 . ?
B5 B11 1.75(2) . ?
B5 B6 1.78(2) . ?
B5 B10 1.86(2) . ?
B5 H5 1.1200 . ?
B6 B7 1.74(2) . ?
B6 B11 1.76(2) . ?
B6 H6 1.1200 . ?
B7 C12 1.743(18) . ?
B7 B8 1.78(2) . ?
B7 B11 1.79(2) . ?
B7 H7 1.1200 . ?
B8 C12 1.73(2) . ?
B8 B9 1.79(2) . ?
B8 H8 1.1200 . ?
B9 C12 1.664(19) . ?
B9 B10 1.81(2) . ?
B9 H9 1.1200 . ?
B10 C12 1.75(2) . ?
B10 B11 1.77(2) . ?
B11 C12 1.667(19) . ?
B11 H11 1.1200 . ?
C12 C9 1.513(18) . ?
C3 C4 1.365(19) . ?
C3 C8 1.43(4) . ?
C4 C5 1.420(18) . ?
C4 H4A 0.9500 . ?
C5 C6 1.46(4) . ?
C5 H5A 0.9500 . ?
C6 C7 1.422(19) . ?
C6 H6A 0.9500 . ?
C7 C8 1.419(18) . ?
C7 H7A 0.9500 . ?
C8 H8A 0.9500 . ?
C10 C11 1.33(2) . ?
C10 C16 1.39(2) . ?
C11 C13 1.41(3) . ?
C11 H11A 0.9500 . ?
C13 C14 1.35(3) . ?
C13 H13 0.9500 . ?
C14 C15 1.38(3) . ?
C14 H14 0.9500 . ?
C15 C16 1.42(2) . ?
C15 H15 0.9500 . ?
C16 H16 0.9500 . ?
C17 C18 1.41(2) . ?
C17 H17 0.9500 . ?
C18 C19 1.41(2) . ?
C18 H18 0.9500 . ?
C19 C20 1.40(2) . ?
C19 C22 1.48(2) . ?
C20 C21 1.34(2) . ?
C20 H20 0.9500 . ?
C21 H21 0.9500 . ?
C22 C23 1.315(16) . ?
C22 H22 0.9500 . ?
C23 C26 1.44(2) . ?
C23 H23 0.9500 . ?
C24 C25 1.32(2) . ?
C24 H24 0.9500 . ?
C25 C26 1.41(2) . ?
C25 H25 0.9500 . ?
C26 C27 1.36(2) . ?
C27 C28 1.42(2) . ?
C27 H27 0.9500 . ?
C28 H28 0.9500 . ?
C29 C33 1.367(18) . ?
C29 C30 1.37(3) . ?
C29 C34 1.49(3) . ?
C30 C31 1.35(2) . ?
C30 C35 1.50(3) . ?
C31 C36 1.45(3) . ?
C31 C32 1.47(3) . ?
C32 C33 1.40(4) . ?
C32 C37 1.62(4) . ?
C33 C38 1.525(19) . ?
C34 H34A 0.9800 . ?
C34 H34B 0.9800 . ?
C34 H34C 0.9800 . ?
C35 H35A 0.9800 . ?
C35 H35B 0.9800 . ?
C35 H35C 0.9800 . ?
C36 H36A 0.9800 . ?
C36 H36B 0.9800 . ?
C36 H36C 0.9800 . ?
C37 H37A 0.9800 . ?
C37 H37B 0.9800 . ?
C37 H37C 0.9800 . ?
C38 H38A 0.9800 . ?
C38 H38B 0.9800 . ?
C38 H38C 0.9800 . ?
C39 C43 1.37(3) . ?
C39 C40 1.46(2) . ?
C39 C44 1.53(2) . ?
C40 C41 1.38(2) . ?
C40 C45 1.44(3) . ?
C41 C42 1.47(3) . ?
C41 C46 1.51(2) . ?
C42 C43 1.43(2) . ?
C42 C47 1.55(2) . ?
C43 C48 1.49(3) . ?
C44 H44A 0.9800 . ?
C44 H44B 0.9800 . ?
C44 H44C 0.9800 . ?
C45 H45A 0.9800 . ?
C45 H45B 0.9800 . ?
C45 H45C 0.9800 . ?
C46 H46A 0.9800 . ?
C46 H46B 0.9800 . ?
C46 H46C 0.9800 . ?
C47 H47A 0.9800 . ?
C47 H47B 0.9800 . ?
C47 H47C 0.9800 . ?
C48 H48A 0.9800 . ?
C48 H48B 0.9800 . ?
C48 H48C 0.9800 . ?
C49 C50 1.48(3) . ?
C49 H49A 0.9800 . ?
C49 H49B 0.9800 . ?
C49 H49C 0.9800 . ?
C50 O1 1.46(3) . ?
C50 H50A 0.9900 . ?
C50 H50B 0.9900 . ?
C51 O1 1.38(3) . ?
C51 C52 1.49(3) . ?
C51 H51A 0.9900 . ?
C51 H51B 0.9900 . ?
C52 H52A 0.9800 . ?
C52 H52B 0.9800 . ?
C52 H52C 0.9800 . ?

loop_
_geom_torsion_atom_site_label_1
_geom_torsion_atom_site_label_2
_geom_torsion_atom_site_label_3
_geom_torsion_atom_site_label_4
_geom_torsion
_geom_torsion_site_symmetry_1
_geom_torsion_site_symmetry_2
_geom_torsion_site_symmetry_3
_geom_torsion_site_symmetry_4
_geom_torsion_publ_flag
C2 C1 B2 B6 -113.3(13) . . . . ?
B5 C1 B2 B6 33.2(11) . . . . ?
B3 C1 B2 B6 139.5(10) . . . . ?
B4 C1 B2 B6 107.0(12) . . . . ?
C2 C1 B2 B7 -153.4(12) . . . . ?
B6 C1 B2 B7 -40.1(9) . . . . ?
B5 C1 B2 B7 -6.9(14) . . . . ?
B3 C1 B2 B7 99.4(10) . . . . ?
B4 C1 B2 B7 66.9(14) . . . . ?
C2 C1 B2 B8 147.2(12) . . . . ?
B6 C1 B2 B8 -99.5(10) . . . . ?
B5 C1 B2 B8 -66.3(14) . . . . ?
B3 C1 B2 B8 39.9(9) . . . . ?
B4 C1 B2 B8 7.4(14) . . . . ?
C2 C1 B2 B3 107.2(13) . . . . ?
B6 C1 B2 B3 -139.5(10) . . . . ?
B5 C1 B2 B3 -106.3(13) . . . . ?
B4 C1 B2 B3 -32.5(11) . . . . ?
C2 C1 B2 Ir1 -1.6(16) . . . . ?
B6 C1 B2 Ir1 111.7(11) . . . . ?
B5 C1 B2 Ir1 144.9(10) . . . . ?
B3 C1 B2 Ir1 -108.8(11) . . . . ?
B4 C1 B2 Ir1 -141.3(10) . . . . ?
C2 C1 B3 B8 -145.5(12) . . . . ?
B6 C1 B3 B8 -2.2(15) . . . . ?
B5 C1 B3 B8 70.5(14) . . . . ?
B4 C1 B3 B8 105.2(11) . . . . ?
B2 C1 B3 B8 -42.4(9) . . . . ?
C2 C1 B3 B9 151.5(12) . . . . ?
B6 C1 B3 B9 -65.3(14) . . . . ?
B5 C1 B3 B9 7.4(15) . . . . ?
B4 C1 B3 B9 42.1(10) . . . . ?
B2 C1 B3 B9 -105.5(10) . . . . ?
C2 C1 B3 B4 109.4(14) . . . . ?
B6 C1 B3 B4 -107.4(12) . . . . ?
B5 C1 B3 B4 -34.7(12) . . . . ?
B2 C1 B3 B4 -147.6(10) . . . . ?
C2 C1 B3 B2 -103.0(13) . . . . ?
B6 C1 B3 B2 40.2(11) . . . . ?
B5 C1 B3 B2 112.9(13) . . . . ?
B4 C1 B3 B2 147.6(10) . . . . ?
B6 B2 B3 C1 -32.5(9) . . . . ?
B7 B2 B3 C1 -91.4(12) . . . . ?
B8 B2 B3 C1 -130.6(11) . . . . ?
Ir1 B2 B3 C1 106.6(10) . . . . ?
C1 B2 B3 B8 130.6(11) . . . . ?
B6 B2 B3 B8 98.1(10) . . . . ?
B7 B2 B3 B8 39.2(11) . . . . ?
Ir1 B2 B3 B8 -122.8(13) . . . . ?
C1 B2 B3 B9 94.7(12) . . . . ?
B6 B2 B3 B9 62.2(12) . . . . ?
B7 B2 B3 B9 3.3(15) . . . . ?
B8 B2 B3 B9 -35.9(11) . . . . ?
Ir1 B2 B3 B9 -158.7(9) . . . . ?
C1 B2 B3 B4 30.2(10) . . . . ?
B6 B2 B3 B4 -2.3(12) . . . . ?
B7 B2 B3 B4 -61.2(13) . . . . ?
B8 B2 B3 B4 -100.4(12) . . . . ?
Ir1 B2 B3 B4 136.8(10) . . . . ?
C2 C1 B4 B9 -145.7(13) . . . . ?
B6 C1 B4 B9 64.3(15) . . . . ?
B5 C1 B4 B9 102.9(12) . . . . ?
B3 C1 B4 B9 -42.0(10) . . . . ?
B2 C1 B4 B9 -8.5(15) . . . . ?
C2 C1 B4 B3 -103.7(14) . . . . ?
B6 C1 B4 B3 106.3(13) . . . . ?
B5 C1 B4 B3 144.9(12) . . . . ?
B2 C1 B4 B3 33.5(11) . . . . ?
C2 C1 B4 B5 111.5(15) . . . . ?
B6 C1 B4 B5 -38.6(12) . . . . ?
B3 C1 B4 B5 -144.9(12) . . . . ?
B2 C1 B4 B5 -111.3(13) . . . . ?
C2 C1 B4 B10 151.9(13) . . . . ?
B6 C1 B4 B10 1.9(16) . . . . ?
B5 C1 B4 B10 40.5(11) . . . . ?
B3 C1 B4 B10 -104.4(12) . . . . ?
B2 C1 B4 B10 -70.9(15) . . . . ?
B8 B3 B4 C1 -94.4(11) . . . . ?
B9 B3 B4 C1 -131.1(11) . . . . ?
B2 B3 B4 C1 -29.9(9) . . . . ?
C1 B3 B4 B9 131.1(11) . . . . ?
B8 B3 B4 B9 36.8(10) . . . . ?
B2 B3 B4 B9 101.3(11) . . . . ?
C1 B3 B4 B5 30.2(10) . . . . ?
B8 B3 B4 B5 -64.2(13) . . . . ?
B9 B3 B4 B5 -100.9(11) . . . . ?
B2 B3 B4 B5 0.3(14) . . . . ?
C1 B3 B4 B10 95.2(12) . . . . ?
B8 B3 B4 B10 0.8(15) . . . . ?
B9 B3 B4 B10 -36.0(10) . . . . ?
B2 B3 B4 B10 65.3(13) . . . . ?
C2 C1 B5 B11 151.8(13) . . . . ?
B6 C1 B5 B11 41.1(10) . . . . ?
B3 C1 B5 B11 -66.5(14) . . . . ?
B4 C1 B5 B11 -100.6(11) . . . . ?
B2 C1 B5 B11 8.2(15) . . . . ?
C2 C1 B5 B6 110.7(14) . . . . ?
B3 C1 B5 B6 -107.6(12) . . . . ?
B4 C1 B5 B6 -141.7(11) . . . . ?
B2 C1 B5 B6 -32.9(11) . . . . ?
C2 C1 B5 B4 -107.6(14) . . . . ?
B6 C1 B5 B4 141.7(11) . . . . ?
B3 C1 B5 B4 34.2(12) . . . . ?
B2 C1 B5 B4 108.9(13) . . . . ?
C2 C1 B5 B10 -147.6(13) . . . . ?
B6 C1 B5 B10 101.7(12) . . . . ?
B3 C1 B5 B10 -5.9(16) . . . . ?
B4 C1 B5 B10 -40.1(10) . . . . ?
B2 C1 B5 B10 68.8(15) . . . . ?
B9 B4 B5 C1 -93.8(12) . . . . ?
B3 B4 B5 C1 -30.6(10) . . . . ?
B10 B4 B5 C1 -134.3(12) . . . . ?
C1 B4 B5 B11 94.9(13) . . . . ?
B9 B4 B5 B11 1.1(15) . . . . ?
B3 B4 B5 B11 64.3(14) . . . . ?
B10 B4 B5 B11 -39.4(11) . . . . ?
C1 B4 B5 B6 32.5(10) . . . . ?
B9 B4 B5 B6 -61.3(14) . . . . ?
B3 B4 B5 B6 1.9(14) . . . . ?
B10 B4 B5 B6 -101.8(12) . . . . ?
C1 B4 B5 B10 134.3(12) . . . . ?
B9 B4 B5 B10 40.5(10) . . . . ?
B3 B4 B5 B10 103.7(12) . . . . ?
C2 C1 B6 B7 143.9(13) . . . . ?
B5 C1 B6 B7 -104.7(12) . . . . ?
B3 C1 B6 B7 2.8(15) . . . . ?
B4 C1 B6 B7 -66.7(15) . . . . ?
B2 C1 B6 B7 43.6(10) . . . . ?
C2 C1 B6 B11 -152.5(13) . . . . ?
B5 C1 B6 B11 -41.1(10) . . . . ?
B3 C1 B6 B11 66.4(14) . . . . ?
B4 C1 B6 B11 -3.1(15) . . . . ?
B2 C1 B6 B11 107.2(10) . . . . ?
C2 C1 B6 B5 -111.4(15) . . . . ?
B3 C1 B6 B5 107.6(12) . . . . ?
B4 C1 B6 B5 38.0(12) . . . . ?
B2 C1 B6 B5 148.4(10) . . . . ?
C2 C1 B6 B2 100.3(14) . . . . ?
B5 C1 B6 B2 -148.4(10) . . . . ?
B3 C1 B6 B2 -40.8(11) . . . . ?
B4 C1 B6 B2 -110.3(13) . . . . ?
B11 B5 B6 C1 -131.8(11) . . . . ?
B4 B5 B6 C1 -34.1(10) . . . . ?
B10 B5 B6 C1 -97.2(12) . . . . ?
C1 B5 B6 B7 97.1(12) . . . . ?
B11 B5 B6 B7 -34.7(11) . . . . ?
B4 B5 B6 B7 63.1(14) . . . . ?
B10 B5 B6 B7 -0.1(16) . . . . ?
C1 B5 B6 B11 131.8(11) . . . . ?
B4 B5 B6 B11 97.8(11) . . . . ?
B10 B5 B6 B11 34.6(10) . . . . ?
C1 B5 B6 B2 30.4(10) . . . . ?
B11 B5 B6 B2 -101.5(12) . . . . ?
B4 B5 B6 B2 -3.7(14) . . . . ?
B10 B5 B6 B2 -66.8(14) . . . . ?
B7 B2 B6 C1 131.0(10) . . . . ?
B8 B2 B6 C1 91.1(11) . . . . ?
B3 B2 B6 C1 33.1(8) . . . . ?
Ir1 B2 B6 C1 -104.6(11) . . . . ?
C1 B2 B6 B7 -131.0(10) . . . . ?
B8 B2 B6 B7 -39.9(10) . . . . ?
B3 B2 B6 B7 -97.9(10) . . . . ?
Ir1 B2 B6 B7 124.4(13) . . . . ?
C1 B2 B6 B11 -94.1(11) . . . . ?
B7 B2 B6 B11 36.9(11) . . . . ?
B8 B2 B6 B11 -2.9(14) . . . . ?
B3 B2 B6 B11 -61.0(12) . . . . ?
Ir1 B2 B6 B11 161.3(10) . . . . ?
C1 B2 B6 B5 -29.4(10) . . . . ?
B7 B2 B6 B5 101.6(12) . . . . ?
B8 B2 B6 B5 61.7(14) . . . . ?
B3 B2 B6 B5 3.6(13) . . . . ?
Ir1 B2 B6 B5 -134.1(11) . . . . ?
C1 B6 B7 C12 58.7(13) . . . . ?
B11 B6 B7 C12 -37.7(10) . . . . ?
B5 B6 B7 C12 -3.8(14) . . . . ?
B2 B6 B7 C12 102.6(11) . . . . ?
C1 B6 B7 B8 -2.2(14) . . . . ?
B11 B6 B7 B8 -98.6(12) . . . . ?
B5 B6 B7 B8 -64.7(14) . . . . ?
B2 B6 B7 B8 41.7(11) . . . . ?
C1 B6 B7 B11 96.4(11) . . . . ?
B5 B6 B7 B11 33.9(12) . . . . ?
B2 B6 B7 B11 140.3(12) . . . . ?
C1 B6 B7 B2 -43.9(11) . . . . ?
B11 B6 B7 B2 -140.3(12) . . . . ?
B5 B6 B7 B2 -106.4(12) . . . . ?
C1 B2 B7 B6 38.3(9) . . . . ?
B8 B2 B7 B6 133.0(12) . . . . ?
B3 B2 B7 B6 94.8(12) . . . . ?
Ir1 B2 B7 B6 -106.9(14) . . . . ?
C1 B2 B7 C12 -57.3(12) . . . . ?
B6 B2 B7 C12 -95.6(12) . . . . ?
B8 B2 B7 C12 37.3(11) . . . . ?
B3 B2 B7 C12 -0.8(14) . . . . ?
Ir1 B2 B7 C12 157.5(11) . . . . ?
C1 B2 B7 B8 -94.6(11) . . . . ?
B6 B2 B7 B8 -133.0(12) . . . . ?
B3 B2 B7 B8 -38.2(11) . . . . ?
Ir1 B2 B7 B8 120.1(15) . . . . ?
C1 B2 B7 B11 2.4(13) . . . . ?
B6 B2 B7 B11 -36.0(10) . . . . ?
B8 B2 B7 B11 97.0(12) . . . . ?
B3 B2 B7 B11 58.8(13) . . . . ?
Ir1 B2 B7 B11 -142.9(12) . . . . ?
C1 B3 B8 C12 -61.2(11) . . . . ?
B9 B3 B8 C12 37.8(9) . . . . ?
B4 B3 B8 C12 1.6(13) . . . . ?
B2 B3 B8 C12 -103.3(11) . . . . ?
C1 B3 B8 B7 0.6(14) . . . . ?
B9 B3 B8 B7 99.6(12) . . . . ?
B4 B3 B8 B7 63.5(13) . . . . ?
B2 B3 B8 B7 -41.4(11) . . . . ?
C1 B3 B8 B9 -99.0(11) . . . . ?
B4 B3 B8 B9 -36.2(10) . . . . ?
B2 B3 B8 B9 -141.1(11) . . . . ?
C1 B3 B8 B2 42.1(10) . . . . ?
B9 B3 B8 B2 141.1(11) . . . . ?
B4 B3 B8 B2 104.9(12) . . . . ?
B6 B7 B8 C12 95.4(12) . . . . ?
B11 B7 B8 C12 32.9(9) . . . . ?
B2 B7 B8 C12 137.3(12) . . . . ?
B6 B7 B8 B3 0.9(14) . . . . ?
C12 B7 B8 B3 -94.5(12) . . . . ?
B11 B7 B8 B3 -61.6(13) . . . . ?
B2 B7 B8 B3 42.8(11) . . . . ?
B6 B7 B8 B9 64.2(12) . . . . ?
C12 B7 B8 B9 -31.2(9) . . . . ?
B11 B7 B8 B9 1.7(13) . . . . ?
B2 B7 B8 B9 106.1(12) . . . . ?
B6 B7 B8 B2 -41.9(11) . . . . ?
C12 B7 B8 B2 -137.3(12) . . . . ?
B11 B7 B8 B2 -104.4(13) . . . . ?
C1 B2 B8 C12 56.7(12) . . . . ?
B6 B2 B8 C12 1.5(14) . . . . ?
B7 B2 B8 C12 -37.8(11) . . . . ?
B3 B2 B8 C12 96.0(12) . . . . ?
Ir1 B2 B8 C12 -160.7(10) . . . . ?
C1 B2 B8 B3 -39.3(10) . . . . ?
B6 B2 B8 B3 -94.5(12) . . . . ?
B7 B2 B8 B3 -133.8(13) . . . . ?
Ir1 B2 B8 B3 103.2(14) . . . . ?
C1 B2 B8 B7 94.5(12) . . . . ?
B6 B2 B8 B7 39.3(10) . . . . ?
B3 B2 B8 B7 133.8(13) . . . . ?
Ir1 B2 B8 B7 -122.9(15) . . . . ?
C1 B2 B8 B9 -3.3(13) . . . . ?
B6 B2 B8 B9 -58.6(13) . . . . ?
B7 B2 B8 B9 -97.9(13) . . . . ?
B3 B2 B8 B9 36.0(10) . . . . ?
Ir1 B2 B8 B9 139.2(12) . . . . ?
C1 B4 B9 C12 -57.6(13) . . . . ?
B3 B4 B9 C12 -98.4(11) . . . . ?
B5 B4 B9 C12 1.2(14) . . . . ?
B10 B4 B9 C12 42.2(10) . . . . ?
C1 B4 B9 B3 40.8(10) . . . . ?
B5 B4 B9 B3 99.6(12) . . . . ?
B10 B4 B9 B3 140.6(11) . . . . ?
C1 B4 B9 B8 5.3(14) . . . . ?
B3 B4 B9 B8 -35.5(10) . . . . ?
B5 B4 B9 B8 64.1(14) . . . . ?
B10 B4 B9 B8 105.1(11) . . . . ?
C1 B4 B9 B10 -99.7(12) . . . . ?
B3 B4 B9 B10 -140.6(11) . . . . ?
B5 B4 B9 B10 -41.0(11) . . . . ?
C1 B3 B9 C12 57.5(13) . . . . ?
B8 B3 B9 C12 -39.9(10) . . . . ?
B4 B3 B9 C12 100.0(11) . . . . ?
B2 B3 B9 C12 -4.5(14) . . . . ?
C1 B3 B9 B4 -42.4(10) . . . . ?
B8 B3 B9 B4 -139.9(11) . . . . ?
B2 B3 B9 B4 -104.5(13) . . . . ?
C1 B3 B9 B8 97.4(11) . . . . ?
B4 B3 B9 B8 139.9(11) . . . . ?
B2 B3 B9 B8 35.4(10) . . . . ?
C1 B3 B9 B10 -5.8(14) . . . . ?
B8 B3 B9 B10 -103.3(12) . . . . ?
B4 B3 B9 B10 36.6(11) . . . . ?
B2 B3 B9 B10 -67.9(14) . . . . ?
B3 B8 B9 C12 134.2(10) . . . . ?
B7 B8 B9 C12 32.4(9) . . . . ?
B2 B8 B9 C12 96.9(11) . . . . ?
C12 B8 B9 B4 -98.2(11) . . . . ?
B3 B8 B9 B4 36.1(11) . . . . ?
B7 B8 B9 B4 -65.7(13) . . . . ?
B2 B8 B9 B4 -1.3(15) . . . . ?
C12 B8 B9 B3 -134.2(10) . . . . ?
B7 B8 B9 B3 -101.8(11) . . . . ?
B2 B8 B9 B3 -37.3(10) . . . . ?
C12 B8 B9 B10 -32.4(9) . . . . ?
B3 B8 B9 B10 101.8(11) . . . . ?
B7 B8 B9 B10 0.0(13) . . . . ?
B2 B8 B9 B10 64.5(13) . . . . ?
B4 B9 B10 C12 131.9(11) . . . . ?
B3 B9 B10 C12 95.9(11) . . . . ?
B8 B9 B10 C12 32.3(9) . . . . ?
C12 B9 B10 B11 -34.0(9) . . . . ?
B4 B9 B10 B11 97.9(11) . . . . ?
B3 B9 B10 B11 61.8(12) . . . . ?
B8 B9 B10 B11 -1.8(12) . . . . ?
C12 B9 B10 B4 -131.9(11) . . . . ?
B3 B9 B10 B4 -36.1(10) . . . . ?
B8 B9 B10 B4 -99.7(11) . . . . ?
C12 B9 B10 B5 -93.3(11) . . . . ?
B4 B9 B10 B5 38.7(11) . . . . ?
B3 B9 B10 B5 2.6(14) . . . . ?
B8 B9 B10 B5 -61.0(13) . . . . ?
C12 B9 B10 Ir2 104.2(10) . . . . ?
B4 B9 B10 Ir2 -123.8(12) . . . . ?
B3 B9 B10 Ir2 -159.9(9) . . . . ?
B8 B9 B10 Ir2 136.5(9) . . . . ?
C1 B4 B10 C12 57.9(12) . . . . ?
B9 B4 B10 C12 -38.6(9) . . . . ?
B3 B4 B10 C12 -2.8(13) . . . . ?
B5 B4 B10 C12 96.0(11) . . . . ?
C1 B4 B10 B11 0.2(14) . . . . ?
B9 B4 B10 B11 -96.2(11) . . . . ?
B3 B4 B10 B11 -60.4(13) . . . . ?
B5 B4 B10 B11 38.4(11) . . . . ?
C1 B4 B10 B9 96.4(12) . . . . ?
B3 B4 B10 B9 35.8(10) . . . . ?
B5 B4 B10 B9 134.6(12) . . . . ?
C1 B4 B10 B5 -38.2(11) . . . . ?
B9 B4 B10 B5 -134.6(12) . . . . ?
B3 B4 B10 B5 -98.8(13) . . . . ?
C1 B4 B10 Ir2 -160.1(11) . . . . ?
B9 B4 B10 Ir2 103.4(13) . . . . ?
B3 B4 B10 Ir2 139.2(11) . . . . ?
B5 B4 B10 Ir2 -122.0(14) . . . . ?
C1 B5 B10 C12 -55.2(13) . . . . ?
B11 B5 B10 C12 38.9(10) . . . . ?
B6 B5 B10 C12 3.9(14) . . . . ?
B4 B5 B10 C12 -95.3(11) . . . . ?
C1 B5 B10 B11 -94.1(13) . . . . ?
B6 B5 B10 B11 -35.0(11) . . . . ?
B4 B5 B10 B11 -134.2(13) . . . . ?
C1 B5 B10 B9 1.7(14) . . . . ?
B11 B5 B10 B9 95.8(11) . . . . ?
B6 B5 B10 B9 60.8(14) . . . . ?
B4 B5 B10 B9 -38.4(11) . . . . ?
C1 B5 B10 B4 40.1(11) . . . . ?
B11 B5 B10 B4 134.2(13) . . . . ?
B6 B5 B10 B4 99.2(13) . . . . ?
C1 B5 B10 Ir2 160.8(11) . . . . ?
B11 B5 B10 Ir2 -105.1(15) . . . . ?
B6 B5 B10 Ir2 -140.1(12) . . . . ?
B4 B5 B10 Ir2 120.7(15) . . . . ?
C1 B5 B11 C12 58.7(13) . . . . ?
B6 B5 B11 C12 97.9(11) . . . . ?
B4 B5 B11 C12 -3.1(15) . . . . ?
B10 B5 B11 C12 -43.0(11) . . . . ?
C1 B5 B11 B6 -39.2(10) . . . . ?
B4 B5 B11 B6 -101.0(13) . . . . ?
B10 B5 B11 B6 -140.9(11) . . . . ?
C1 B5 B11 B10 101.7(11) . . . . ?
B6 B5 B11 B10 140.9(12) . . . . ?
B4 B5 B11 B10 39.9(11) . . . . ?
C1 B5 B11 B7 -5.7(14) . . . . ?
B6 B5 B11 B7 33.5(10) . . . . ?
B4 B5 B11 B7 -67.4(14) . . . . ?
B10 B5 B11 B7 -107.4(12) . . . . ?
C1 B6 B11 C12 -61.4(13) . . . . ?
B7 B6 B11 C12 40.2(10) . . . . ?
B5 B6 B11 C12 -102.4(12) . . . . ?
B2 B6 B11 C12 3.3(15) . . . . ?
C1 B6 B11 B5 41.1(11) . . . . ?
B7 B6 B11 B5 142.6(12) . . . . ?
B2 B6 B11 B5 105.7(12) . . . . ?
C1 B6 B11 B10 3.2(14) . . . . ?
B7 B6 B11 B10 104.8(12) . . . . ?
B5 B6 B11 B10 -37.8(11) . . . . ?
B2 B6 B11 B10 67.9(14) . . . . ?
C1 B6 B11 B7 -101.6(12) . . . . ?
B5 B6 B11 B7 -142.6(12) . . . . ?
B2 B6 B11 B7 -36.9(11) . . . . ?
B9 B10 B11 C12 33.7(9) . . . . ?
B4 B10 B11 C12 93.2(11) . . . . ?
B5 B10 B11 C12 132.2(12) . . . . ?
Ir2 B10 B11 C12 -103.7(10) . . . . ?
C12 B10 B11 B5 -132.2(12) . . . . ?
B9 B10 B11 B5 -98.5(11) . . . . ?
B4 B10 B11 B5 -38.9(11) . . . . ?
Ir2 B10 B11 B5 124.1(12) . . . . ?
C12 B10 B11 B6 -95.4(12) . . . . ?
B9 B10 B11 B6 -61.7(13) . . . . ?
B4 B10 B11 B6 -2.1(14) . . . . ?
B5 B10 B11 B6 36.8(11) . . . . ?
Ir2 B10 B11 B6 160.9(9) . . . . ?
C12 B10 B11 B7 -30.7(10) . . . . ?
B9 B10 B11 B7 3.0(13) . . . . ?
B4 B10 B11 B7 62.5(13) . . . . ?
B5 B10 B11 B7 101.5(13) . . . . ?
Ir2 B10 B11 B7 -134.4(10) . . . . ?
B6 B7 B11 C12 -134.3(11) . . . . ?
B8 B7 B11 C12 -33.9(9) . . . . ?
B2 B7 B11 C12 -97.8(11) . . . . ?
B6 B7 B11 B5 -34.4(11) . . . . ?
C12 B7 B11 B5 99.9(12) . . . . ?
B8 B7 B11 B5 66.0(13) . . . . ?
B2 B7 B11 B5 2.1(15) . . . . ?
C12 B7 B11 B6 134.3(11) . . . . ?
B8 B7 B11 B6 100.3(11) . . . . ?
B2 B7 B11 B6 36.4(10) . . . . ?
B6 B7 B11 B10 -103.4(12) . . . . ?
C12 B7 B11 B10 30.9(10) . . . . ?
B8 B7 B11 B10 -3.1(14) . . . . ?
B2 B7 B11 B10 -67.0(13) . . . . ?
B4 B9 C12 C9 -149.0(12) . . . . ?
B3 B9 C12 C9 148.3(12) . . . . ?
B8 B9 C12 C9 108.9(12) . . . . ?
B10 B9 C12 C9 -106.2(12) . . . . ?
B4 B9 C12 B11 -3.3(14) . . . . ?
B3 B9 C12 B11 -66.0(13) . . . . ?
B8 B9 C12 B11 -105.5(11) . . . . ?
B10 B9 C12 B11 39.5(10) . . . . ?
B4 B9 C12 B8 102.1(11) . . . . ?
B3 B9 C12 B8 39.4(10) . . . . ?
B10 B9 C12 B8 144.9(9) . . . . ?
B4 B9 C12 B7 66.8(14) . . . . ?
B3 B9 C12 B7 4.1(14) . . . . ?
B8 B9 C12 B7 -35.3(11) . . . . ?
B10 B9 C12 B7 109.6(11) . . . . ?
B4 B9 C12 B10 -42.8(10) . . . . ?
B3 B9 C12 B10 -105.5(11) . . . . ?
B8 B9 C12 B10 -144.9(9) . . . . ?
B5 B11 C12 C9 150.0(12) . . . . ?
B6 B11 C12 C9 -146.2(11) . . . . ?
B10 B11 C12 C9 105.7(12) . . . . ?
B7 B11 C12 C9 -106.7(13) . . . . ?
B5 B11 C12 B9 4.2(15) . . . . ?
B6 B11 C12 B9 68.0(13) . . . . ?
B10 B11 C12 B9 -40.1(10) . . . . ?
B7 B11 C12 B9 107.4(12) . . . . ?
B5 B11 C12 B8 -66.2(15) . . . . ?
B6 B11 C12 B8 -2.3(15) . . . . ?
B10 B11 C12 B8 -110.4(11) . . . . ?
B7 B11 C12 B8 37.1(11) . . . . ?
B5 B11 C12 B7 -103.3(12) . . . . ?
B6 B11 C12 B7 -39.4(10) . . . . ?
B10 B11 C12 B7 -147.5(11) . . . . ?
B5 B11 C12 B10 44.3(11) . . . . ?
B6 B11 C12 B10 108.1(12) . . . . ?
B7 B11 C12 B10 147.5(11) . . . . ?
B3 B8 C12 C9 -149.7(10) . . . . ?
B7 B8 C12 C9 106.3(12) . . . . ?
B9 B8 C12 C9 -110.2(12) . . . . ?
B2 B8 C12 C9 144.5(11) . . . . ?
B3 B8 C12 B9 -39.6(9) . . . . ?
B7 B8 C12 B9 -143.5(11) . . . . ?
B2 B8 C12 B9 -105.3(12) . . . . ?
B3 B8 C12 B11 66.3(13) . . . . ?
B7 B8 C12 B11 -37.7(11) . . . . ?
B9 B8 C12 B11 105.8(12) . . . . ?
B2 B8 C12 B11 0.5(15) . . . . ?
B3 B8 C12 B7 104.0(11) . . . . ?
B9 B8 C12 B7 143.5(11) . . . . ?
B2 B8 C12 B7 38.2(11) . . . . ?
B3 B8 C12 B10 -3.8(13) . . . . ?
B7 B8 C12 B10 -107.8(12) . . . . ?
B9 B8 C12 B10 35.7(10) . . . . ?
B2 B8 C12 B10 -69.6(14) . . . . ?
B6 B7 C12 C9 149.4(11) . . . . ?
B8 B7 C12 C9 -109.0(12) . . . . ?
B11 B7 C12 C9 110.0(13) . . . . ?
B2 B7 C12 C9 -147.2(12) . . . . ?
B6 B7 C12 B9 -65.5(14) . . . . ?
B8 B7 C12 B9 36.1(11) . . . . ?
B11 B7 C12 B9 -104.9(12) . . . . ?
B2 B7 C12 B9 -2.1(15) . . . . ?
B6 B7 C12 B11 39.4(10) . . . . ?
B8 B7 C12 B11 141.0(11) . . . . ?
B2 B7 C12 B11 102.8(13) . . . . ?
B6 B7 C12 B8 -101.6(11) . . . . ?
B11 B7 C12 B8 -141.0(11) . . . . ?
B2 B7 C12 B8 -38.2(11) . . . . ?
B6 B7 C12 B10 7.0(14) . . . . ?
B8 B7 C12 B10 108.6(12) . . . . ?
B11 B7 C12 B10 -32.4(11) . . . . ?
B2 B7 C12 B10 70.4(14) . . . . ?
B11 B10 C12 C9 -110.0(12) . . . . ?
B9 B10 C12 C9 111.0(11) . . . . ?
B4 B10 C12 C9 150.9(10) . . . . ?
B5 B10 C12 C9 -149.5(11) . . . . ?
Ir2 B10 C12 C9 1.6(14) . . . . ?
B11 B10 C12 B9 139.0(10) . . . . ?
B4 B10 C12 B9 39.8(9) . . . . ?
B5 B10 C12 B9 99.4(10) . . . . ?
Ir2 B10 C12 B9 -109.4(11) . . . . ?
B9 B10 C12 B11 -139.0(10) . . . . ?
B4 B10 C12 B11 -99.1(10) . . . . ?
B5 B10 C12 B11 -39.5(10) . . . . ?
Ir2 B10 C12 B11 111.6(11) . . . . ?
B11 B10 C12 B8 103.3(11) . . . . ?
B9 B10 C12 B8 -35.7(10) . . . . ?
B4 B10 C12 B8 4.2(13) . . . . ?
B5 B10 C12 B8 63.8(13) . . . . ?
Ir2 B10 C12 B8 -145.1(9) . . . . ?
B11 B10 C12 B7 32.6(11) . . . . ?
B9 B10 C12 B7 -106.3(12) . . . . ?
B4 B10 C12 B7 -66.5(13) . . . . ?
B5 B10 C12 B7 -6.9(14) . . . . ?
Ir2 B10 C12 B7 144.3(10) . . . . ?
C3 N1 C2 C1 176.3(19) . . . . ?
C3 N1 C2 S1 -1(3) . . . . ?
B6 C1 C2 N1 115.8(18) . . . . ?
B5 C1 C2 N1 40(2) . . . . ?
B3 C1 C2 N1 -102.5(18) . . . . ?
B4 C1 C2 N1 -33(2) . . . . ?
B2 C1 C2 N1 -173.5(15) . . . . ?
B6 C1 C2 S1 -66.6(17) . . . . ?
B5 C1 C2 S1 -142.5(12) . . . . ?
B3 C1 C2 S1 75.1(15) . . . . ?
B4 C1 C2 S1 144.3(12) . . . . ?
B2 C1 C2 S1 4.1(16) . . . . ?
Ir1 S1 C2 N1 172.6(15) . . . . ?
Ir1 S1 C2 C1 -4.8(13) . . . . ?
C2 N1 C3 C4 -106(3) . . . . ?
C2 N1 C3 C8 71(3) . . . . ?
C8 C3 C4 C5 6(5) . . . . ?
N1 C3 C4 C5 -177(3) . . . . ?
C3 C4 C5 C6 4(5) . . . . ?
C4 C5 C6 C7 -8(6) . . . . ?
C5 C6 C7 C8 1(6) . . . . ?
C6 C7 C8 C3 11(5) . . . . ?
C4 C3 C8 C7 -15(5) . . . . ?
N1 C3 C8 C7 169(3) . . . . ?
C10 N2 C9 C12 176.9(12) . . . . ?
C10 N2 C9 S2 2(2) . . . . ?
B9 C12 C9 N2 -101.7(15) . . . . ?
B11 C12 C9 N2 114.3(15) . . . . ?
B8 C12 C9 N2 -28.0(17) . . . . ?
B7 C12 C9 N2 42.2(17) . . . . ?
B10 C12 C9 N2 -174.7(12) . . . . ?
B9 C12 C9 S2 73.7(13) . . . . ?
B11 C12 C9 S2 -70.4(13) . . . . ?
B8 C12 C9 S2 147.4(9) . . . . ?
B7 C12 C9 S2 -142.4(10) . . . . ?
B10 C12 C9 S2 0.7(13) . . . . ?
Ir2 S2 C9 N2 172.4(12) . . . . ?
Ir2 S2 C9 C12 -2.4(10) . . . . ?
C9 N2 C10 C11 110(2) . . . . ?
C9 N2 C10 C16 -73(2) . . . . ?
C16 C10 C11 C13 -1(3) . . . . ?
N2 C10 C11 C13 176.0(18) . . . . ?
C10 C11 C13 C14 0(3) . . . . ?
C11 C13 C14 C15 0(3) . . . . ?
C13 C14 C15 C16 2(3) . . . . ?
C11 C10 C16 C15 3(3) . . . . ?
N2 C10 C16 C15 -174.0(17) . . . . ?
C14 C15 C16 C10 -4(3) . . . . ?
C21 N3 C17 C18 1(2) . . . . ?
Ir1 N3 C17 C18 177.9(11) . . . . ?
N3 C17 C18 C19 4(2) . . . . ?
C17 C18 C19 C20 -3(3) . . . . ?
C17 C18 C19 C22 177.2(17) . . . . ?
C18 C19 C20 C21 -3(3) . . . . ?
C22 C19 C20 C21 177(2) . . . . ?
C19 C20 C21 N3 9(4) . . . . ?
C17 N3 C21 C20 -8(3) . . . . ?
Ir1 N3 C21 C20 175.3(17) . . . . ?
C20 C19 C22 C23 169(2) . . . . ?
C18 C19 C22 C23 -11(3) . . . . ?
C19 C22 C23 C26 -174.7(18) . . . . ?
C28 N4 C24 C25 2(2) . . . . ?
Ir2 N4 C24 C25 -169.5(14) 3_666 . . . ?
N4 C24 C25 C26 -3(3) . . . . ?
C24 C25 C26 C27 3(3) . . . . ?
C24 C25 C26 C23 -177.3(16) . . . . ?
C22 C23 C26 C27 4(3) . . . . ?
C22 C23 C26 C25 -175.6(19) . . . . ?
C25 C26 C27 C28 -3(3) . . . . ?
C23 C26 C27 C28 177.0(18) . . . . ?
C24 N4 C28 C27 -3(3) . . . . ?
Ir2 N4 C28 C27 169.0(15) 3_666 . . . ?
C26 C27 C28 N4 3(3) . . . . ?
C33 C29 C30 C31 -5(2) . . . . ?
C34 C29 C30 C31 -175(2) . . . . ?
Ir1 C29 C30 C31 61.8(13) . . . . ?
C33 C29 C30 C35 166(2) . . . . ?
C34 C29 C30 C35 -3(4) . . . . ?
Ir1 C29 C30 C35 -126.8(17) . . . . ?
C33 C29 C30 Ir1 -66.7(18) . . . . ?
C34 C29 C30 Ir1 123(3) . . . . ?
C29 C30 C31 C36 179(2) . . . . ?
C35 C30 C31 C36 7(3) . . . . ?
Ir1 C30 C31 C36 -121(2) . . . . ?
C29 C30 C31 C32 4.4(19) . . . . ?
C35 C30 C31 C32 -167.7(16) . . . . ?
Ir1 C30 C31 C32 64.6(11) . . . . ?
C29 C30 C31 Ir1 -60.2(13) . . . . ?
C35 C30 C31 Ir1 127.8(17) . . . . ?
C30 C31 C32 C33 -3(2) . . . . ?
C36 C31 C32 C33 -177(2) . . . . ?
Ir1 C31 C32 C33 61.9(16) . . . . ?
C30 C31 C32 C37 -178.0(18) . . . . ?
C36 C31 C32 C37 7(3) . . . . ?
Ir1 C31 C32 C37 -113.5(18) . . . . ?
C30 C31 C32 Ir1 -64.6(11) . . . . ?
C36 C31 C32 Ir1 121(2) . . . . ?
C30 C29 C33 C32 3(3) . . . . ?
C34 C29 C33 C32 175.3(19) . . . . ?
Ir1 C29 C33 C32 -61.8(17) . . . . ?
C30 C29 C33 C38 179(3) . . . . ?
C34 C29 C33 C38 -9(4) . . . . ?
Ir1 C29 C33 C38 114(4) . . . . ?
C30 C29 C33 Ir1 64.7(15) . . . . ?
C34 C29 C33 Ir1 -122.9(18) . . . . ?
C31 C32 C33 C29 0(3) . . . . ?
C37 C32 C33 C29 173(3) . . . . ?
Ir1 C32 C33 C29 59.8(17) . . . . ?
C31 C32 C33 C38 -177(2) . . . . ?
C37 C32 C33 C38 -3(5) . . . . ?
Ir1 C32 C33 C38 -117(3) . . . . ?
C31 C32 C33 Ir1 -59.9(14) . . . . ?
C37 C32 C33 Ir1 114(3) . . . . ?
C43 C39 C40 C41 5(2) . . . . ?
C44 C39 C40 C41 -172.6(16) . . . . ?
Ir2 C39 C40 C41 66.8(12) . . . . ?
C43 C39 C40 C45 169.5(19) . . . . ?
C44 C39 C40 C45 -8(3) . . . . ?
Ir2 C39 C40 C45 -129.0(19) . . . . ?
C43 C39 C40 Ir2 -61.5(12) . . . . ?
C44 C39 C40 Ir2 120.6(16) . . . . ?
C45 C40 C41 C42 -173.7(19) . . . . ?
C39 C40 C41 C42 -9.8(18) . . . . ?
Ir2 C40 C41 C42 56.7(11) . . . . ?
C45 C40 C41 C46 4(3) . . . . ?
C39 C40 C41 C46 168.4(16) . . . . ?
Ir2 C40 C41 C46 -125.2(17) . . . . ?
C45 C40 C41 Ir2 130(2) . . . . ?
C39 C40 C41 Ir2 -66.4(11) . . . . ?
C40 C41 C42 C43 10.6(19) . . . . ?
C46 C41 C42 C43 -167.5(17) . . . . ?
Ir2 C41 C42 C43 68.9(12) . . . . ?
C40 C41 C42 C47 173.0(16) . . . . ?
C46 C41 C42 C47 -5(3) . . . . ?
Ir2 C41 C42 C47 -128.7(16) . . . . ?
C40 C41 C42 Ir2 -58.3(12) . . . . ?
C46 C41 C42 Ir2 123.6(17) . . . . ?
C40 C39 C43 C42 2(2) . . . . ?
C44 C39 C43 C42 179.3(17) . . . . ?
Ir2 C39 C43 C42 -57.3(13) . . . . ?
C40 C39 C43 C48 -179.6(19) . . . . ?
C44 C39 C43 C48 -2(3) . . . . ?
Ir2 C39 C43 C48 121(2) . . . . ?
C40 C39 C43 Ir2 59.0(11) . . . . ?
C44 C39 C43 Ir2 -123.3(18) . . . . ?
C41 C42 C43 C39 -7(2) . . . . ?
C47 C42 C43 C39 -169.1(17) . . . . ?
Ir2 C42 C43 C39 60.8(13) . . . . ?
C41 C42 C43 C48 173.6(17) . . . . ?
C47 C42 C43 C48 12(3) . . . . ?
Ir2 C42 C43 C48 -118.1(18) . . . . ?
C41 C42 C43 Ir2 -68.3(11) . . . . ?
C47 C42 C43 Ir2 130.1(18) . . . . ?
C52 C51 O1 C50 -171(6) . . . . ?
C49 C50 O1 C51 153(6) . . . . ?
